data_4075710
loop_
_publ_author_name
'Tang, Yongjun'
'Zakharov, Lev N.'
'Rheingold, Arnold L.'
'Kemp, Richard A.'

_publ_section_title
;
 Synthesis and Structural Characterization of Magnesium Amide Complexes
 Containing &#x2212;N[(R)(SiMe3)] Ligands
;
_journal_issue 5
_journal_name_full Organometallics
_journal_page_first 836
_journal_paper_doi 10.1021/om049203c
_journal_volume 24
_journal_year 2005
_chemical_formula_sum 'C26 H52 Mg N6 Si2'
_chemical_formula_weight 529.23
_chemical_name_systematic
; 
 ? 
;
_space_group_IT_number 15
_symmetry_cell_setting monoclinic
_symmetry_space_group_name_Hall '-C 2yc'
_symmetry_space_group_name_H-M 'C 1 2/c 1'
_atom_sites_solution_hydrogens geom
_atom_sites_solution_primary direct
_atom_sites_solution_secondary difmap
_audit_creation_method SHELXL-97
_cell_angle_alpha 90.00
_cell_angle_beta 99.4750(10)
_cell_angle_gamma 90.00
_cell_formula_units_Z 8
_cell_length_a 31.064(2)
_cell_length_b 11.9434(9)
_cell_length_c 17.9159(13)
_cell_measurement_reflns_used 6785
_cell_measurement_temperature 100(2)
_cell_measurement_theta_max 27.39
_cell_measurement_theta_min 2.22
_cell_volume 6556.3(8)
_computing_cell_refinement 'Bruker SMART'
_computing_data_collection 'Bruker SMART'
_computing_data_reduction 'Bruker SAINT'
_computing_molecular_graphics 'Bruker SHELXTL'
_computing_publication_material 'Bruker SHELXTL'
_computing_structure_refinement 'SHELXL-97 (Sheldrick, 1997)'
_computing_structure_solution 'SHELXS-97 (Sheldrick, 1990)'
_diffrn_ambient_temperature 100(2)
_diffrn_measured_fraction_theta_full 0.990
_diffrn_measured_fraction_theta_max 0.990
_diffrn_measurement_device_type 'CCD area detector'
_diffrn_measurement_method 'phi and omega scans'
_diffrn_radiation_monochromator graphite
_diffrn_radiation_source 'fine-focus sealed tube'
_diffrn_radiation_type MoK\a
_diffrn_radiation_wavelength 0.71073
_diffrn_reflns_av_R_equivalents 0.0375
_diffrn_reflns_av_sigmaI/netI 0.0513
_diffrn_reflns_limit_h_max 40
_diffrn_reflns_limit_h_min -40
_diffrn_reflns_limit_k_max 13
_diffrn_reflns_limit_k_min -15
_diffrn_reflns_limit_l_max 23
_diffrn_reflns_limit_l_min -21
_diffrn_reflns_number 20359
_diffrn_reflns_theta_full 27.52
_diffrn_reflns_theta_max 27.52
_diffrn_reflns_theta_min 1.33
_exptl_absorpt_coefficient_mu 0.151
_exptl_absorpt_correction_T_max 1.000
_exptl_absorpt_correction_T_min 0.895
_exptl_absorpt_correction_type multi-scan
_exptl_absorpt_process_details SADABS
_exptl_crystal_colour Colorless
_exptl_crystal_density_diffrn 1.072
_exptl_crystal_density_meas 0
_exptl_crystal_density_method 'not measured'
_exptl_crystal_description Block
_exptl_crystal_F_000 2320
_exptl_crystal_size_max 0.35
_exptl_crystal_size_mid 0.25
_exptl_crystal_size_min 0.15
_refine_diff_density_max 0.436
_refine_diff_density_min -0.248
_refine_diff_density_rms 0.054
_refine_ls_extinction_method none
_refine_ls_goodness_of_fit_ref 1.009
_refine_ls_hydrogen_treatment mixed
_refine_ls_matrix_type full
_refine_ls_number_parameters 524
_refine_ls_number_reflns 7477
_refine_ls_number_restraints 0
_refine_ls_restrained_S_all 1.009
_refine_ls_R_factor_all 0.0703
_refine_ls_R_factor_gt 0.0467
_refine_ls_shift/su_max 0.001
_refine_ls_shift/su_mean 0.000
_refine_ls_structure_factor_coef Fsqd
_refine_ls_weighting_details 'calc w=1/[\s^2^(Fo^2^)+(0.0718P)^2^+0.9443P] where P=(Fo^2^+2Fc^2^)/3'
_refine_ls_weighting_scheme calc
_refine_ls_wR_factor_gt 0.1150
_refine_ls_wR_factor_ref 0.1268
_reflns_number_gt 5523
_reflns_number_total 7477
_reflns_threshold_expression >2sigma(I)
_cod_data_source_file om049203csi20041216_122428.cif
_cod_data_source_block Compound_1
_cod_depositor_comments
;
The following automatic conversions were performed:

'_symmetry_cell_setting' value 'Monoclinic' changed to 'monoclinic'
according to /home/saulius/struct/CIF-dictionaries/cif_core.dic
dictionary named 'cif_core.dic' version 2.4.1 from
2010-06-29.

'_exptl_absorpt_correction_type' value 'Multi-scan'
changed to 'multi-scan' according to
/home/saulius/struct/CIF-dictionaries/cif_core.dic dictionary named
'cif_core.dic' version 2.4.1 from 2010-06-29.

Automatic conversion script
Id: cif_fix_values 1715 2011-07-08 13:25:40Z adriana 
;
_cod_original_sg_symbol_H-M C2/c
_cod_database_code 4075710

loop_
_symmetry_equiv_pos_as_xyz
'x, y, z'
'-x, y, -z+1/2'
'x+1/2, y+1/2, z'
'-x+1/2, y+1/2, -z+1/2'
'-x, -y, -z'
'x, -y, z-1/2'
'-x+1/2, -y+1/2, -z'
'x+1/2, -y+1/2, z-1/2'

loop_
_atom_site_label
_atom_site_type_symbol
_atom_site_fract_x
_atom_site_fract_y
_atom_site_fract_z
_atom_site_U_iso_or_equiv
_atom_site_adp_type
_atom_site_occupancy
_atom_site_symmetry_multiplicity
_atom_site_calc_flag
Mg1 Mg 0.123664(17) 0.62612(5) 0.16894(3) 0.01890(14) Uani 1 1 d
Si1 Si 0.146762(17) 0.37329(4) 0.22003(3) 0.03377(15) Uani 1 1 d
Si2 Si 0.138335(16) 0.85475(4) 0.27204(3) 0.02529(13) Uani 1 1 d
N1 N 0.07890(5) 0.71215(12) 0.08315(8) 0.0229(3) Uani 1 1 d
N2 N -0.01778(6) 0.87672(15) -0.06872(10) 0.0446(5) Uani 1 1 d
N3 N 0.18007(5) 0.62933(12) 0.11335(8) 0.0233(3) Uani 1 1 d
N4 N 0.28646(4) 0.56491(13) 0.00258(8) 0.0249(3) Uani 1 1 d
N5 N 0.11100(4) 0.46077(12) 0.16833(8) 0.0223(3) Uani 1 1 d
N6 N 0.12455(5) 0.71872(11) 0.26247(8) 0.0220(3) Uani 1 1 d
C1 C 0.08135(6) 0.72295(16) 0.00929(10) 0.0273(4) Uani 1 1 d
C2 C 0.05133(7) 0.77745(17) -0.04230(11) 0.0327(5) Uani 1 1 d
C3 C 0.01414(6) 0.82467(16) -0.01972(11) 0.0326(5) Uani 1 1 d
C4 C 0.01148(6) 0.81507(16) 0.05744(11) 0.0290(4) Uani 1 1 d
C5 C 0.04371(6) 0.76045(15) 0.10489(10) 0.0244(4) Uani 1 1 d
C6 C -0.01404(10) 0.8870(3) -0.14776(15) 0.0590(8) Uani 1 1 d
C7 C -0.05888(8) 0.9051(2) -0.04480(18) 0.0522(7) Uani 1 1 d
C8 C 0.17882(6) 0.55233(16) 0.05792(11) 0.0283(4) Uani 1 1 d
C9 C 0.21215(6) 0.53020(16) 0.01930(11) 0.0271(4) Uani 1 1 d
C10 C 0.25199(5) 0.58793(14) 0.03745(9) 0.0206(3) Uani 1 1 d
C11 C 0.25345(6) 0.66987(15) 0.09459(10) 0.0229(4) Uani 1 1 d
C12 C 0.21793(6) 0.68570(14) 0.12950(10) 0.0229(4) Uani 1 1 d
C13 C 0.28515(7) 0.46900(18) -0.04778(12) 0.0304(4) Uani 1 1 d
C14 C 0.32735(6) 0.62452(19) 0.02416(12) 0.0302(4) Uani 1 1 d
C15 C 0.07000(5) 0.40726(15) 0.13353(10) 0.0233(4) Uani 1 1 d
C16 C 0.03114(6) 0.45309(19) 0.16546(13) 0.0346(5) Uani 1 1 d
C17 C 0.06208(8) 0.41754(19) 0.04801(11) 0.0354(5) Uani 1 1 d
C18 C 0.16716(9) 0.2583(2) 0.1631(2) 0.0643(9) Uani 1 1 d
C19 C 0.12274(10) 0.3013(3) 0.29763(19) 0.0611(8) Uani 1 1 d
C20 C 0.19629(7) 0.45120(19) 0.26667(15) 0.0377(5) Uani 1 1 d
C21 C 0.11232(6) 0.65416(18) 0.32581(10) 0.0315(4) Uani 1 1 d
C22 C 0.14155(8) 0.6743(3) 0.40118(13) 0.0503(6) Uani 1 1 d
C23 C 0.06467(7) 0.6677(2) 0.33341(12) 0.0344(5) Uani 1 1 d
C24 C 0.19295(8) 0.8885(2) 0.32995(14) 0.0444(6) Uani 1 1 d
C25 C 0.09771(8) 0.94751(19) 0.31107(14) 0.0396(5) Uani 1 1 d
C26 C 0.14178(7) 0.91362(17) 0.17659(12) 0.0318(4) Uani 1 1 d
H23C H 0.0570(6) 0.7479(19) 0.3429(11) 0.034(6) Uiso 1 1 d
H12 H 0.2183(5) 0.7421(15) 0.1693(10) 0.017(4) Uiso 1 1 d
H5 H 0.0418(6) 0.7535(15) 0.1579(10) 0.020(4) Uiso 1 1 d
H11 H 0.2792(6) 0.7101(16) 0.1134(11) 0.029(5) Uiso 1 1 d
H14A H 0.3467(7) 0.6029(18) -0.0079(12) 0.036(6) Uiso 1 1 d
H8 H 0.1522(7) 0.5099(17) 0.0470(11) 0.035(5) Uiso 1 1 d
H2 H 0.0556(7) 0.7807(18) -0.0907(13) 0.038(6) Uiso 1 1 d
H16C H 0.0278(6) 0.5341(19) 0.1544(11) 0.033(5) Uiso 1 1 d
H15 H 0.0716(6) 0.3270(17) 0.1458(10) 0.024(5) Uiso 1 1 d
H13A H 0.3136(8) 0.4580(19) -0.0621(13) 0.048(6) Uiso 1 1 d
H17C H 0.0602(7) 0.500(2) 0.0340(12) 0.040(6) Uiso 1 1 d
H1 H 0.1059(7) 0.6892(17) -0.0080(11) 0.033(5) Uiso 1 1 d
H23B H 0.0451(7) 0.6511(18) 0.2876(13) 0.041(6) Uiso 1 1 d
H17B H 0.0867(8) 0.3811(19) 0.0265(13) 0.049(7) Uiso 1 1 d
H9 H 0.2091(7) 0.4741(18) -0.0202(12) 0.039(6) Uiso 1 1 d
H14B H 0.3421(6) 0.6016(16) 0.0774(11) 0.028(5) Uiso 1 1 d
H21 H 0.1156(6) 0.5671(19) 0.3170(11) 0.037(6) Uiso 1 1 d
H4 H -0.0129(7) 0.8444(17) 0.0777(11) 0.032(5) Uiso 1 1 d
H25C H 0.0977(8) 0.931(2) 0.3633(15) 0.053(7) Uiso 1 1 d
H13C H 0.2765(7) 0.400(2) -0.0245(12) 0.039(6) Uiso 1 1 d
H23A H 0.0557(8) 0.619(2) 0.3724(14) 0.052(7) Uiso 1 1 d
H13C H 0.2635(7) 0.4781(18) -0.0919(12) 0.037(6) Uiso 1 1 d
H14C H 0.3238(7) 0.706(2) 0.0205(12) 0.044(6) Uiso 1 1 d
H26C H 0.1623(7) 0.8730(18) 0.1526(12) 0.039(6) Uiso 1 1 d
H16B H 0.0348(7) 0.4465(18) 0.2192(13) 0.041(6) Uiso 1 1 d
H22C H 0.1728(8) 0.669(2) 0.3967(13) 0.052(7) Uiso 1 1 d
H17A H 0.0341(8) 0.3848(19) 0.0219(12) 0.045(6) Uiso 1 1 d
H20C H 0.1900(8) 0.521(2) 0.2884(13) 0.054(7) Uiso 1 1 d
H24C H 0.2156(8) 0.838(2) 0.3122(13) 0.053(7) Uiso 1 1 d
H26B H 0.1519(8) 0.989(2) 0.1835(14) 0.062(7) Uiso 1 1 d
H20B H 0.2139(8) 0.406(2) 0.2987(14) 0.055(7) Uiso 1 1 d
H26A H 0.1120(9) 0.911(2) 0.1407(14) 0.059(7) Uiso 1 1 d
H22B H 0.1359(8) 0.617(2) 0.4387(14) 0.059(7) Uiso 1 1 d
H16A H 0.0039(7) 0.4121(19) 0.1437(12) 0.041(6) Uiso 1 1 d
H22A H 0.1374(7) 0.766(2) 0.4221(13) 0.047(6) Uiso 1 1 d
H20A H 0.2156(8) 0.473(2) 0.2308(15) 0.061(8) Uiso 1 1 d
H7C H -0.0712(8) 0.840(2) -0.0236(13) 0.051(7) Uiso 1 1 d
H6C H 0.0149(8) 0.918(2) -0.1587(14) 0.059(7) Uiso 1 1 d
H19C H 0.0962(9) 0.262(2) 0.2750(16) 0.068(8) Uiso 1 1 d
H25B H 0.1056(8) 1.033(2) 0.3093(14) 0.064(8) Uiso 1 1 d
H6B H -0.0131(8) 0.814(2) -0.1768(13) 0.050(7) Uiso 1 1 d
H18C H 0.1432(9) 0.212(2) 0.1383(15) 0.068(8) Uiso 1 1 d
H25A H 0.0659(8) 0.9366(18) 0.2807(12) 0.046(6) Uiso 1 1 d
H7B H -0.0787(9) 0.926(2) -0.0886(15) 0.066(8) Uiso 1 1 d
H24B H 0.1939(9) 0.872(2) 0.3828(17) 0.073(9) Uiso 1 1 d
H7A H -0.0549(9) 0.969(3) -0.0065(16) 0.078(9) Uiso 1 1 d
H24A H 0.2021(9) 0.970(3) 0.3183(16) 0.081(9) Uiso 1 1 d
H6A H -0.0380(9) 0.935(2) -0.1733(16) 0.076(9) Uiso 1 1 d
H18B H 0.1856(9) 0.210(2) 0.1961(15) 0.071(9) Uiso 1 1 d
H19B H 0.1436(11) 0.252(3) 0.3192(19) 0.092(11) Uiso 1 1 d
H18A H 0.1823(11) 0.287(3) 0.1271(19) 0.094(13) Uiso 1 1 d
H19A H 0.1207(12) 0.356(3) 0.337(2) 0.104(13) Uiso 1 1 d

loop_
_atom_site_aniso_label
_atom_site_aniso_U_11
_atom_site_aniso_U_22
_atom_site_aniso_U_33
_atom_site_aniso_U_23
_atom_site_aniso_U_13
_atom_site_aniso_U_12
Mg1 0.0187(3) 0.0184(3) 0.0199(3) -0.0017(2) 0.0041(2) -0.0009(2)
Si1 0.0259(3) 0.0210(3) 0.0511(4) 0.0045(2) -0.0033(2) -0.0012(2)
Si2 0.0274(3) 0.0241(3) 0.0240(3) -0.0053(2) 0.0032(2) -0.0004(2)
N1 0.0233(7) 0.0239(8) 0.0212(8) -0.0007(6) 0.0026(6) -0.0051(6)
N2 0.0414(10) 0.0415(11) 0.0436(11) 0.0204(8) -0.0146(8) -0.0100(8)
N3 0.0211(7) 0.0236(8) 0.0261(8) -0.0045(6) 0.0068(6) -0.0031(6)
N4 0.0205(7) 0.0299(8) 0.0250(8) -0.0002(6) 0.0061(6) -0.0011(6)
N5 0.0179(7) 0.0202(7) 0.0283(8) -0.0008(6) 0.0024(6) -0.0026(6)
N6 0.0271(7) 0.0213(7) 0.0178(7) 0.0016(6) 0.0044(6) 0.0034(6)
C1 0.0273(9) 0.0293(10) 0.0249(10) -0.0009(8) 0.0030(8) -0.0102(8)
C2 0.0382(11) 0.0380(11) 0.0203(10) 0.0056(8) -0.0003(8) -0.0183(9)
C3 0.0309(10) 0.0267(10) 0.0356(11) 0.0094(8) -0.0082(8) -0.0138(8)
C4 0.0245(9) 0.0247(9) 0.0368(11) 0.0052(8) 0.0021(8) -0.0032(8)
C5 0.0255(9) 0.0232(9) 0.0235(9) 0.0011(7) 0.0012(8) -0.0036(7)
C6 0.0611(17) 0.0614(18) 0.0446(15) 0.0276(13) -0.0205(13) -0.0231(15)
C7 0.0366(12) 0.0358(13) 0.0741(18) 0.0167(13) -0.0207(12) -0.0045(10)
C8 0.0245(9) 0.0292(10) 0.0327(10) -0.0082(8) 0.0087(8) -0.0092(8)
C9 0.0261(9) 0.0271(10) 0.0290(10) -0.0081(8) 0.0076(8) -0.0058(7)
C10 0.0204(8) 0.0225(9) 0.0192(8) 0.0043(7) 0.0045(7) 0.0005(7)
C11 0.0189(8) 0.0216(9) 0.0270(9) 0.0006(7) 0.0008(7) -0.0036(7)
C12 0.0241(9) 0.0189(8) 0.0254(9) -0.0023(7) 0.0034(7) -0.0017(7)
C13 0.0282(10) 0.0368(12) 0.0281(10) -0.0039(8) 0.0101(9) 0.0004(8)
C14 0.0189(9) 0.0447(13) 0.0274(10) -0.0017(9) 0.0053(8) -0.0040(8)
C15 0.0221(8) 0.0212(9) 0.0272(9) -0.0015(7) 0.0056(7) -0.0065(7)
C16 0.0244(10) 0.0398(13) 0.0410(13) -0.0084(10) 0.0099(9) -0.0069(9)
C17 0.0420(12) 0.0369(12) 0.0274(10) -0.0055(9) 0.0060(9) -0.0171(10)
C18 0.0422(14) 0.0282(13) 0.115(3) -0.0199(15) -0.0088(17) 0.0082(11)
C19 0.0532(16) 0.0518(17) 0.069(2) 0.0363(15) -0.0184(15) -0.0172(14)
C20 0.0291(11) 0.0272(11) 0.0524(14) 0.0038(10) -0.0067(10) 0.0019(9)
C21 0.0315(10) 0.0403(12) 0.0250(10) 0.0126(8) 0.0107(8) 0.0047(9)
C22 0.0369(12) 0.084(2) 0.0295(12) 0.0239(12) 0.0044(10) 0.0070(12)
C23 0.0332(11) 0.0432(13) 0.0287(11) 0.0014(9) 0.0106(9) -0.0033(9)
C24 0.0381(12) 0.0533(15) 0.0391(13) -0.0110(11) -0.0020(10) -0.0093(11)
C25 0.0480(13) 0.0295(12) 0.0430(13) -0.0092(9) 0.0126(11) 0.0056(10)
C26 0.0392(11) 0.0214(10) 0.0362(11) 0.0004(8) 0.0100(10) -0.0010(9)

loop_
_atom_type_symbol
_atom_type_description
_atom_type_scat_dispersion_real
_atom_type_scat_dispersion_imag
_atom_type_scat_source
C C 0.0033 0.0016 'International Tables Vol C Tables 4.2.6.8 and 6.1.1.4'
H H 0.0000 0.0000 'International Tables Vol C Tables 4.2.6.8 and 6.1.1.4'
N N 0.0061 0.0033 'International Tables Vol C Tables 4.2.6.8 and 6.1.1.4'
Mg Mg 0.0486 0.0363 'International Tables Vol C Tables 4.2.6.8 and 6.1.1.4'
Si Si 0.0817 0.0704 'International Tables Vol C Tables 4.2.6.8 and 6.1.1.4'

loop_
_geom_angle_atom_site_label_1
_geom_angle_atom_site_label_2
_geom_angle_atom_site_label_3
_geom_angle
N6 Mg1 N5 121.44(6)
N6 Mg1 N3 118.47(6)
N5 Mg1 N3 100.84(6)
N6 Mg1 N1 104.57(6)
N5 Mg1 N1 111.17(6)
N3 Mg1 N1 98.06(6)
N6 Mg1 Si1 108.05(5)
N5 Mg1 Si1 27.25(4)
N3 Mg1 Si1 89.31(4)
N1 Mg1 Si1 137.82(4)
N5 Si1 C20 110.84(9)
N5 Si1 C18 113.85(13)
C20 Si1 C18 106.22(12)
N5 Si1 C19 112.43(11)
C20 Si1 C19 107.02(13)
C18 Si1 C19 106.03(18)
N5 Si1 Mg1 33.13(5)
C20 Si1 Mg1 77.76(7)
C18 Si1 Mg1 127.79(13)
C19 Si1 Mg1 122.83(12)
N6 Si2 C26 108.79(8)
N6 Si2 C24 117.04(10)
C26 Si2 C24 104.00(11)
N6 Si2 C25 115.34(9)
C26 Si2 C25 105.03(11)
C24 Si2 C25 105.42(11)
C1 N1 C5 115.04(15)
C1 N1 Mg1 127.81(12)
C5 N1 Mg1 117.14(12)
C3 N2 C6 120.2(2)
C3 N2 C7 119.90(19)
C6 N2 C7 119.1(2)
C12 N3 C8 114.69(15)
C12 N3 Mg1 131.20(12)
C8 N3 Mg1 113.66(11)
C10 N4 C14 120.08(15)
C10 N4 C13 120.17(15)
C14 N4 C13 119.04(15)
C15 N5 Si1 114.22(11)
C15 N5 Mg1 125.74(11)
Si1 N5 Mg1 119.61(8)
C21 N6 Si2 121.39(12)
C21 N6 Mg1 112.69(12)
Si2 N6 Mg1 125.92(8)
N1 C1 C2 124.68(18)
N1 C1 H1 117.1(12)
C2 C1 H1 118.3(12)
C1 C2 C3 119.96(18)
C1 C2 H2 118.6(14)
C3 C2 H2 121.4(14)
N2 C3 C2 122.97(19)
N2 C3 C4 121.19(19)
C2 C3 C4 115.84(17)
C5 C4 C3 119.72(18)
C5 C4 H4 118.9(12)
C3 C4 H4 121.4(12)
N1 C5 C4 124.72(17)
N1 C5 H5 115.6(11)
C4 C5 H5 119.7(11)
N2 C6 H6C 115.8(14)
N2 C6 H6B 116.1(14)
H6C C6 H6B 97(2)
N2 C6 H6A 109.0(17)
H6C C6 H6A 108(2)
H6B C6 H6A 110(2)
N2 C7 H7C 110.6(14)
N2 C7 H7B 107.5(16)
H7C C7 H7B 107(2)
N2 C7 H7A 111.0(16)
H7C C7 H7A 110(2)
H7B C7 H7A 111(2)
N3 C8 C9 125.02(17)
N3 C8 H8 115.3(12)
C9 C8 H8 119.7(12)
C8 C9 C10 120.03(17)
C8 C9 H9 120.9(12)
C10 C9 H9 119.0(12)
N4 C10 C9 121.75(16)
N4 C10 C11 122.83(15)
C9 C10 C11 115.42(15)
C12 C11 C10 119.70(16)
C12 C11 H11 117.7(12)
C10 C11 H11 122.3(12)
N3 C12 C11 125.10(16)
N3 C12 H12 114.0(10)
C11 C12 H12 120.9(10)
N4 C13 H13A 109.7(14)
N4 C13 H13C 112.2(13)
H13A C13 H13C 109.0(18)
N4 C13 H13C 111.6(13)
H13A C13 H13C 110.1(18)
H13C C13 H13C 104.0(17)
N4 C14 H14A 109.0(13)
N4 C14 H14B 110.7(11)
H14A C14 H14B 105.3(16)
N4 C14 H14C 112.7(13)
H14A C14 H14C 108.0(18)
H14B C14 H14C 110.8(17)
N5 C15 C17 112.27(14)
N5 C15 C16 111.73(15)
C17 C15 C16 110.12(17)
N5 C15 H15 108.7(11)
C17 C15 H15 107.4(11)
C16 C15 H15 106.3(10)
C15 C16 H16C 109.8(11)
C15 C16 H16B 112.3(13)
H16C C16 H16B 106.0(18)
C15 C16 H16A 110.6(12)
H16C C16 H16A 110.3(17)
H16B C16 H16A 107.8(18)
C15 C17 H17C 108.7(12)
C15 C17 H17B 110.1(13)
H17C C17 H17B 109.9(18)
C15 C17 H17A 115.3(13)
H17C C17 H17A 104.8(17)
H17B C17 H17A 107.9(18)
Si1 C18 H18C 111.2(16)
Si1 C18 H18B 109.3(17)
H18C C18 H18B 106(2)
Si1 C18 H18A 111(2)
H18C C18 H18A 109(3)
H18B C18 H18A 110(3)
Si1 C19 H19C 108.7(16)
Si1 C19 H19B 105(2)
H19C C19 H19B 111(3)
Si1 C19 H19A 108(2)
H19C C19 H19A 118(3)
H19B C19 H19A 105(3)
Si1 C20 H20C 114.0(15)
Si1 C20 H20B 110.4(16)
H20C C20 H20B 114(2)
Si1 C20 H20A 112.6(15)
H20C C20 H20A 103(2)
H20B C20 H20A 102(2)
N6 C21 C23 113.10(16)
N6 C21 C22 114.22(18)
C23 C21 C22 110.68(17)
N6 C21 H21 110.8(11)
C23 C21 H21 103.8(11)
C22 C21 H21 103.3(11)
C21 C22 H22C 111.6(14)
C21 C22 H22B 110.3(15)
H22C C22 H22B 107.0(19)
C21 C22 H22A 110.6(11)
H22C C22 H22A 104.7(18)
H22B C22 H22A 112.4(18)
C21 C23 H23C 112.2(12)
C21 C23 H23B 113.0(13)
H23C C23 H23B 102.0(17)
C21 C23 H23A 113.3(14)
H23C C23 H23A 109.8(17)
H23B C23 H23A 105.8(19)
Si2 C24 H24C 107.9(13)
Si2 C24 H24B 112.1(17)
H24C C24 H24B 106(2)
Si2 C24 H24A 109.9(15)
H24C C24 H24A 105(2)
H24B C24 H24A 115(2)
Si2 C25 H25C 110.4(15)
Si2 C25 H25B 112.5(14)
H25C C25 H25B 105(2)
Si2 C25 H25A 111.2(12)
H25C C25 H25A 109.2(19)
H25B C25 H25A 108.0(19)
Si2 C26 H26C 111.3(13)
Si2 C26 H26B 107.6(15)
H26C C26 H26B 107.9(19)
Si2 C26 H26A 112.1(13)
H26C C26 H26A 107.1(18)
H26B C26 H26A 111(2)

loop_
_geom_bond_atom_site_label_1
_geom_bond_atom_site_label_2
_geom_bond_distance
Mg1 N6 2.0040(15)
Mg1 N5 2.0134(15)
Mg1 N3 2.1537(15)
Mg1 N1 2.1560(15)
Mg1 Si1 3.2023(8)
Si1 N5 1.6867(15)
Si1 C20 1.873(2)
Si1 C18 1.882(3)
Si1 C19 1.889(3)
Si2 N6 1.6818(15)
Si2 C26 1.868(2)
Si2 C24 1.881(2)
Si2 C25 1.897(2)
N1 C1 1.344(2)
N1 C5 1.349(2)
N2 C3 1.362(2)
N2 C6 1.445(3)
N2 C7 1.452(3)
N3 C12 1.345(2)
N3 C8 1.349(2)
N4 C10 1.354(2)
N4 C14 1.452(2)
N4 C13 1.454(2)
N5 C15 1.469(2)
N6 C21 1.473(2)
C1 C2 1.365(3)
C1 H1 0.96(2)
C2 C3 1.403(3)
C2 H2 0.90(2)
C3 C4 1.403(3)
C4 C5 1.368(3)
C4 H4 0.96(2)
C5 H5 0.965(18)
C6 H6C 1.02(3)
C6 H6B 1.02(3)
C6 H6A 0.99(3)
C7 H7C 0.97(2)
C7 H7B 0.95(3)
C7 H7A 1.02(3)
C8 C9 1.362(3)
C8 H8 0.96(2)
C9 C10 1.407(2)
C9 H9 0.97(2)
C10 C11 1.411(2)
C11 C12 1.368(2)
C11 H11 0.95(2)
C12 H12 0.979(18)
C13 H13A 0.97(2)
C13 H13C 0.98(2)
C13 H13C 0.96(2)
C14 H14A 0.93(2)
C14 H14B 1.03(2)
C14 H14C 0.98(2)
C15 C17 1.516(3)
C15 C16 1.520(3)
C15 H15 0.98(2)
C16 H16C 0.99(2)
C16 H16B 0.95(2)
C16 H16A 1.00(2)
C17 H17C 1.02(2)
C17 H17B 1.01(2)
C17 H17A 1.00(2)
C18 H18C 0.97(3)
C18 H18B 0.95(3)
C18 H18A 0.92(3)
C19 H19C 0.98(3)
C19 H19B 0.91(3)
C19 H19A 0.98(4)
C20 H20C 0.95(3)
C20 H20B 0.91(3)
C20 H20A 0.98(3)
C21 C23 1.517(3)
C21 C22 1.517(3)
C21 H21 1.06(2)
C22 H22C 0.99(2)
C22 H22B 0.99(3)
C22 H22A 1.17(2)
C23 H23C 1.01(2)
C23 H23B 0.96(2)
C23 H23A 0.98(2)
C24 H24C 1.02(3)
C24 H24B 0.96(3)
C24 H24A 1.04(3)
C25 H25C 0.96(3)
C25 H25B 1.05(3)
C25 H25A 1.06(2)
C26 H26C 0.96(2)
C26 H26B 0.95(3)
C26 H26A 1.04(3)
